data_2212386
loop_
_publ_author_name
'Faroughi, Masoud'
'Turner, Peter'
'Try, Andrew C.'

_publ_section_title 1,7-Dibromo-2,8-dimethyl-6<i>H</i>,12<i>H</i>-5,11-methanodibenzo[<i>b</i>,<i>f</i>][1,5]diazocine
_journal_coeditor_code TK2122
_journal_issue 2
_journal_name_full 'Acta Crystallographica Section E'
_journal_page_first o1045
_journal_page_last o1047
_journal_paper_doi 10.1107/S1600536807004321
_journal_volume 63
_journal_year 2007
_chemical_formula_iupac 'C17 H16 Br2 N2'
_chemical_formula_moiety 'C17 H16 Br2 N2'
_chemical_formula_sum 'C17 H16 Br2 N2'
_chemical_formula_weight 408.14
_chemical_melting_point 539.8
_chemical_name_common
;
1,7-dibromo-2,8-dimethyl Tr\"oger's base
;
_chemical_name_systematic
;
1,7-dibromo-2,8-dimethyl-6H,12H-5,11-methanodibenzo[b,f][1,5]diazocine
;
_space_group_IT_number 15
_symmetry_cell_setting monoclinic
_symmetry_space_group_name_Hall '-C 2yc'
_symmetry_space_group_name_H-M 'C 1 2/c 1'
_atom_sites_solution_hydrogens geom
_atom_sites_solution_primary direct
_atom_sites_solution_secondary difmap
_audit_creation_method SHELXL-97
_cell_angle_alpha 90
_cell_angle_beta 121.921(4)
_cell_angle_gamma 90
_cell_formula_units_Z 4
_cell_length_a 23.583(7)
_cell_length_b 5.096(2)
_cell_length_c 14.907(4)
_cell_measurement_reflns_used 862
_cell_measurement_temperature 150(2)
_cell_measurement_theta_max 28.2
_cell_measurement_theta_min 2.8
_cell_volume 1520.6(9)
_computing_cell_refinement 'SAINT (Siemens, 1995)'
_computing_data_collection 'SMART (Siemens, 1995)'
_computing_data_reduction 'SAINT and XPREP (Siemens, 1995)'
_computing_molecular_graphics
;
TEXSAN for Windows (Molecular Structure Corporation, 1998),
Xtal3.6 (Hall <i>et al.</i>,  1999),
ORTEPII (Johnson, 1976) and
WinGX (Farrugia, 1999)
;
_computing_publication_material WinGX
_computing_structure_refinement 'SHELXL97 (Sheldrick, 1997)'
_computing_structure_solution 'SIR97 (Altomare <i>et al.</i>,  1999)'
_diffrn_ambient_temperature 150(2)
_diffrn_measured_fraction_theta_full 0.990
_diffrn_measured_fraction_theta_max 0.959
_diffrn_measurement_device_type 'Bruker SMART 1000 CCD'
_diffrn_measurement_method \w
_diffrn_radiation_monochromator graphite
_diffrn_radiation_source 'fine-focus sealed tube'
_diffrn_radiation_type MoK\a
_diffrn_radiation_wavelength 0.71073
_diffrn_reflns_av_R_equivalents 0.040
_diffrn_reflns_av_sigmaI/netI 0.008
_diffrn_reflns_limit_h_max 31
_diffrn_reflns_limit_h_min -31
_diffrn_reflns_limit_k_max 6
_diffrn_reflns_limit_k_min -6
_diffrn_reflns_limit_l_max 16
_diffrn_reflns_limit_l_min -19
_diffrn_reflns_number 7490
_diffrn_reflns_theta_full 27.5
_diffrn_reflns_theta_max 28.3
_diffrn_reflns_theta_min 2.0
_diffrn_standards_decay_% 0.23
_diffrn_standards_number 114
_exptl_absorpt_coefficient_mu 5.325
_exptl_absorpt_correction_T_max 0.472
_exptl_absorpt_correction_T_min 0.065
_exptl_absorpt_correction_type gaussian
_exptl_absorpt_process_details '[GAUSSIAN (Coppens <i>et al.</i>,  1965) and PLATON (Spek, 2003)]'
_exptl_crystal_colour colourless
_exptl_crystal_density_diffrn 1.783
_exptl_crystal_density_method 'not measured'
_exptl_crystal_description prism
_exptl_crystal_F_000 808
_exptl_crystal_size_max 0.55
_exptl_crystal_size_mid 0.26
_exptl_crystal_size_min 0.17
_refine_diff_density_max 0.53
_refine_diff_density_min -0.51
_refine_ls_extinction_method none
_refine_ls_goodness_of_fit_ref 1.09
_refine_ls_hydrogen_treatment constr
_refine_ls_matrix_type full
_refine_ls_number_parameters 97
_refine_ls_number_reflns 1813
_refine_ls_number_restraints 0
_refine_ls_restrained_S_all 1.09
_refine_ls_R_factor_all 0.023
_refine_ls_R_factor_gt 0.022
_refine_ls_shift/su_max 0.001
_refine_ls_shift/su_mean 0.000
_refine_ls_structure_factor_coef Fsqd
_refine_ls_weighting_details 'calc w=1/[\s^2^(Fo^2^)+(0.0337P)^2^+1.4322P] where P=(Fo^2^+2Fc^2^)/3'
_refine_ls_weighting_scheme calc
_refine_ls_wR_factor_gt 0.056
_refine_ls_wR_factor_ref 0.057
_reflns_number_gt 1721
_reflns_number_total 1813
_reflns_threshold_expression I>2\s(I)
_cod_data_source_file tk2122.cif
_cod_data_source_block I
_cod_depositor_comments
;
The following automatic conversions were performed:
'_symmetry_cell_setting' value 'Monoclinic' changed to 'monoclinic'
according to '/home/saulius/struct/CIF-dictionaries/cif_core.dic'
dictionary named 'cif_core.dic' version 2.4.1 from
2010-06-29.

'_exptl_absorpt_correction_type' value 'Gaussian' changed to
'gaussian' according to
'/home/saulius/struct/CIF-dictionaries/cif_core.dic' dictionary named
'cif_core.dic' version 2.4.1 from 2010-06-29.

Automatic conversion script
Id: cif_fix_enum 1527 2010-12-29 10:47:43Z saulius 

The following automatic conversions were performed:

'_symmetry_cell_setting' value 'Monoclinic' changed to 'monoclinic'
according to /home/saulius/struct/CIF-dictionaries/cif_core.dic
dictionary named 'cif_core.dic' version 2.4.1 from
2010-06-29.

'_exptl_absorpt_correction_type' value 'Gaussian'
changed to 'gaussian' according to
/home/saulius/struct/CIF-dictionaries/cif_core.dic dictionary named
'cif_core.dic' version 2.4.1 from 2010-06-29.

Automatic conversion script
Id: cif_fix_values 1715 2011-07-08 13:25:40Z adriana 
;
_cod_original_sg_symbol_H-M 'C 2/c'
_cod_database_code 2212386
_cod_database_fobs_code 2212386

loop_
_symmetry_equiv_pos_as_xyz
'x, y, z'
'-x, y, -z+1/2'
'x+1/2, y+1/2, z'
'-x+1/2, y+1/2, -z+1/2'
'-x, -y, -z'
'x, -y, z-1/2'
'-x+1/2, -y+1/2, -z'
'x+1/2, -y+1/2, z-1/2'

loop_
_atom_site_type_symbol
_atom_site_label
_atom_site_fract_x
_atom_site_fract_y
_atom_site_fract_z
_atom_site_U_iso_or_equiv
_atom_site_adp_type
_atom_site_calc_flag
_atom_site_refinement_flags
_atom_site_occupancy
Br Br1 0.392824(9) 0.15685(4) 0.400291(14) 0.02926(8) Uani d . 1
N N1 0.46326(7) 0.6216(3) 0.15545(12) 0.0226(3) Uani d . 1
C C1 0.42175(8) 0.4356(3) 0.16598(13) 0.0201(3) Uani d . 1
C C2 0.37236(9) 0.3037(4) 0.07596(14) 0.0267(4) Uani d . 1
H H2 0.3677 0.3347 0.0096 0.032 Uiso calc R 1
C C3 0.33045(9) 0.1291(4) 0.08334(15) 0.0297(4) Uani d . 1
H H3 0.2981 0.0379 0.0216 0.036 Uiso calc R 1
C C4 0.33377(8) 0.0815(4) 0.17811(15) 0.0261(3) Uani d . 1
C C5 0.38351(8) 0.2148(3) 0.26653(13) 0.0212(3) Uani d . 1
C C6 0.42914(8) 0.3850(3) 0.26407(13) 0.0188(3) Uani d . 1
C C7 0.48765(8) 0.5001(3) 0.36434(13) 0.0229(3) Uani d . 1
H H7A 0.4710 0.6338 0.3931 0.027 Uiso calc R 1
H H7B 0.5097 0.3596 0.4178 0.027 Uiso calc R 1
C C8 0.5000 0.7829(5) 0.2500 0.0255(5) Uani d S 1
H H8A 0.4683 0.8971 0.2564 0.031 Uiso d R 1
C C9 0.28627(10) -0.1079(4) 0.18264(19) 0.0382(5) Uani d . 1
H H9A 0.2525 -0.1643 0.1109 0.057 Uiso calc R 1
H H9B 0.2643 -0.0215 0.2150 0.057 Uiso calc R 1
H H9C 0.3111 -0.2612 0.2250 0.057 Uiso calc R 1

loop_
_atom_site_aniso_label
_atom_site_aniso_U_11
_atom_site_aniso_U_22
_atom_site_aniso_U_33
_atom_site_aniso_U_12
_atom_site_aniso_U_13
_atom_site_aniso_U_23
Br1 0.02811(11) 0.03705(12) 0.03109(11) -0.00195(7) 0.02141(9) 0.00293(7)
N1 0.0240(7) 0.0216(6) 0.0274(7) 0.0047(5) 0.0171(6) 0.0053(5)
C1 0.0187(7) 0.0199(7) 0.0229(7) 0.0046(6) 0.0118(6) 0.0025(6)
C2 0.0231(8) 0.0337(9) 0.0209(8) 0.0057(7) 0.0101(7) -0.0002(7)
C3 0.0200(8) 0.0350(10) 0.0285(9) -0.0014(7) 0.0091(7) -0.0102(7)
C4 0.0196(8) 0.0241(8) 0.0353(9) -0.0010(7) 0.0150(7) -0.0055(7)
C5 0.0204(7) 0.0215(7) 0.0256(8) 0.0018(6) 0.0147(7) -0.0014(6)
C6 0.0186(7) 0.0176(7) 0.0224(7) 0.0020(6) 0.0124(6) -0.0014(6)
C7 0.0235(8) 0.0268(8) 0.0232(8) -0.0056(6) 0.0155(7) -0.0067(6)
C8 0.0282(12) 0.0157(10) 0.0396(14) 0.000 0.0228(11) 0.000
C9 0.0292(9) 0.0354(10) 0.0535(13) -0.0114(8) 0.0242(9) -0.0106(9)

loop_
_atom_type_symbol
_atom_type_description
_atom_type_scat_dispersion_real
_atom_type_scat_dispersion_imag
_atom_type_scat_source
C C 0.0033 0.0016 'International Tables Vol C Tables 4.2.6.8 and 6.1.1.4'
H H 0.0000 0.0000 'International Tables Vol C Tables 4.2.6.8 and 6.1.1.4'
Br Br -0.2901 2.4595 'International Tables Vol C Tables 4.2.6.8 and 6.1.1.4'
N N 0.0061 0.0033 'International Tables Vol C Tables 4.2.6.8 and 6.1.1.4'

loop_
_geom_angle_atom_site_label_1
_geom_angle_atom_site_label_2
_geom_angle_atom_site_label_3
_geom_angle_site_symmetry_1
_geom_angle_site_symmetry_3
_geom_angle
C1 N1 C8 . . 111.07(12)
C1 N1 C7 . 2_655 113.55(13)
C8 N1 C7 . 2_655 107.60(12)
C2 C1 C6 . . 119.56(16)
C2 C1 N1 . . 118.98(15)
C6 C1 N1 . . 121.45(15)
C3 C2 C1 . . 120.19(17)
C3 C2 H2 . . 119.9
C1 C2 H2 . . 119.9
C2 C3 C4 . . 122.37(17)
C2 C3 H3 . . 118.8
C4 C3 H3 . . 118.8
C5 C4 C3 . . 116.22(16)
C5 C4 C9 . . 122.97(18)
C3 C4 C9 . . 120.80(17)
C4 C5 C6 . . 123.57(16)
C4 C5 Br1 . . 119.13(13)
C6 C5 Br1 . . 117.27(12)
C5 C6 C1 . . 117.95(15)
C5 C6 C7 . . 121.74(15)
C1 C6 C7 . . 120.21(14)
N1 C7 C6 2_655 . 111.52(13)
N1 C7 H7A 2_655 . 109.3
C6 C7 H7A . . 109.3
N1 C7 H7B 2_655 . 109.3
C6 C7 H7B . . 109.3
H7A C7 H7B . . 108.0
N1 C8 N1 . 2_655 111.26(19)
N1 C8 H8A . . 109.4
N1 C8 H8A 2_655 . 109.4
C4 C9 H9A . . 109.5
C4 C9 H9B . . 109.5
H9A C9 H9B . . 109.5
C4 C9 H9C . . 109.5
H9A C9 H9C . . 109.5
H9B C9 H9C . . 109.5

loop_
_geom_bond_atom_site_label_1
_geom_bond_atom_site_label_2
_geom_bond_site_symmetry_2
_geom_bond_distance
Br1 C5 . 1.9102(17)
N1 C1 . 1.429(2)
N1 C8 . 1.457(2)
N1 C7 2_655 1.474(2)
C1 C2 . 1.399(2)
C1 C6 . 1.402(2)
C2 C3 . 1.377(3)
C2 H2 . 0.9500
C3 C4 . 1.394(3)
C3 H3 . 0.9500
C4 C5 . 1.393(2)
C4 C9 . 1.507(3)
C5 C6 . 1.397(2)
C6 C7 . 1.517(2)
C7 H7A . 0.9900
C7 H7B . 0.9900
C8 H8A . 0.9900
C9 H9A . 0.9800
C9 H9B . 0.9800
C9 H9C . 0.9800

loop_
_geom_torsion_atom_site_label_1
_geom_torsion_atom_site_label_2
_geom_torsion_atom_site_label_3
_geom_torsion_atom_site_label_4
_geom_torsion_site_symmetry_1
_geom_torsion_site_symmetry_4
_geom_torsion
C8 N1 C1 C2 . . 166.25(14)
C7 N1 C1 C2 2_655 . -72.32(19)
C8 N1 C1 C6 . . -13.1(2)
C7 N1 C1 C6 2_655 . 108.29(17)
C6 C1 C2 C3 . . 1.3(2)
N1 C1 C2 C3 . . -178.15(15)
C1 C2 C3 C4 . . 1.8(3)
C2 C3 C4 C5 . . -1.9(3)
C2 C3 C4 C9 . . 179.02(18)
C3 C4 C5 C6 . . -1.0(3)
C9 C4 C5 C6 . . 178.03(17)
C3 C4 C5 Br1 . . -178.89(13)
C9 C4 C5 Br1 . . 0.1(2)
C4 C5 C6 C1 . . 3.9(2)
Br1 C5 C6 C1 . . -178.15(11)
C4 C5 C6 C7 . . -172.39(16)
Br1 C5 C6 C7 . . 5.5(2)
C2 C1 C6 C5 . . -4.0(2)
N1 C1 C6 C5 . . 175.43(14)
C2 C1 C6 C7 . . 172.42(15)
N1 C1 C6 C7 . . -8.2(2)
C5 C6 C7 N1 . 2_655 166.79(14)
C1 C6 C7 N1 . 2_655 -9.4(2)
C1 N1 C8 N1 . 2_655 53.33(10)
C7 N1 C8 N1 2_655 2_655 -71.53(10)
